data_7134046
loop_
_publ_author_name
'Vinodkumar, Ramavath'
'Nakate, Ashwini Kadaji'
'Gamidi, Rama Krishna'
'Kontham, Ravindar'

_publ_section_title
;
 AgOTf-catalyzed cascade annulation of 5-hexyn-1-ols and aldehydes:
 Enabling the diastereoselective synthesis of [6,6,6]-trioxa-fused ketals
 and hexahydro-2H-chromenes
;
_journal_name_full 'Chemical Communications'
_journal_paper_doi 10.1039/D4CC05546B
_journal_year 2025
_chemical_formula_sum 'C19 H26 O3'
_chemical_formula_weight 302.40
_space_group_crystal_system orthorhombic
_space_group_IT_number 33
_space_group_name_Hall 'P 2c -2n'
_space_group_name_H-M_alt 'P n a 21'
_atom_sites_solution_hydrogens geom
_audit_creation_method SHELXL-2014/7
_audit_update_record
;
2023-02-20 deposited with the CCDC.	2024-12-09 downloaded from the CCDC.
;
_cell_angle_alpha 90
_cell_angle_beta 90
_cell_angle_gamma 90
_cell_formula_units_Z 4
_cell_length_a 8.7312(11)
_cell_length_b 16.422(2)
_cell_length_c 11.2564(15)
_cell_measurement_reflns_used 9937
_cell_measurement_temperature 100(2)
_cell_measurement_theta_max 27.28
_cell_measurement_theta_min 2.19
_cell_volume 1614.0(4)
_computing_cell_refinement 'Bruker SAINT'
_computing_data_collection 'Bruker APEX3'
_computing_data_reduction 'Bruker SAINT'
_computing_molecular_graphics 'Bruker SHELXTL'
_computing_publication_material 'Bruker SHELXTL'
_computing_structure_refinement 'SHELXL-2014/7 (Sheldrick, 2014)'
_computing_structure_solution 'SHELXS-97 (Sheldrick 2008)'
_diffrn_ambient_temperature 100(2)
_diffrn_measured_fraction_theta_full 0.998
_diffrn_measured_fraction_theta_max 0.998
_diffrn_measurement_device_type 'Bruker D8 VENTURE Kappa Duo PHOTON II CPAD'
_diffrn_measurement_method '\ f and \w scans'
_diffrn_radiation_type MoK\a
_diffrn_radiation_wavelength 0.71073
_diffrn_reflns_av_R_equivalents 0.0693
_diffrn_reflns_av_unetI/netI 0.0218
_diffrn_reflns_Laue_measured_fraction_full 0.998
_diffrn_reflns_Laue_measured_fraction_max 0.998
_diffrn_reflns_limit_h_max 11
_diffrn_reflns_limit_h_min -11
_diffrn_reflns_limit_k_max 20
_diffrn_reflns_limit_k_min -20
_diffrn_reflns_limit_l_max 14
_diffrn_reflns_limit_l_min -14
_diffrn_reflns_number 65854
_diffrn_reflns_point_group_measured_fraction_full 0.998
_diffrn_reflns_point_group_measured_fraction_max 0.998
_diffrn_reflns_theta_full 25.242
_diffrn_reflns_theta_max 26.991
_diffrn_reflns_theta_min 2.642
_exptl_absorpt_coefficient_mu 0.082
_exptl_absorpt_correction_T_max 0.7451
_exptl_absorpt_correction_T_min 0.6955
_exptl_absorpt_correction_type multi-scan
_exptl_absorpt_process_details 'SADABS; Bruker, 2016'
_exptl_crystal_colour Colorless
_exptl_crystal_density_diffrn 1.244
_exptl_crystal_description Plate
_exptl_crystal_F_000 656
_exptl_crystal_size_max 0.19
_exptl_crystal_size_mid 0.1
_exptl_crystal_size_min 0.09
_refine_diff_density_max 0.362
_refine_diff_density_min -0.192
_refine_diff_density_rms 0.053
_refine_ls_abs_structure_details
;
 Flack x determined using 1488 quotients [(I+)-(I-)]/[(I+)+(I-)]
 (Parsons, Flack and Wagner, Acta Cryst. B69 (2013) 249-259).
;
_refine_ls_abs_structure_Flack 0.1(3)
_refine_ls_extinction_method none
_refine_ls_goodness_of_fit_ref 1.111
_refine_ls_hydrogen_treatment constr
_refine_ls_matrix_type full
_refine_ls_number_parameters 201
_refine_ls_number_reflns 3515
_refine_ls_number_restraints 1
_refine_ls_restrained_S_all 1.111
_refine_ls_R_factor_all 0.0484
_refine_ls_R_factor_gt 0.0450
_refine_ls_shift/su_max 0.004
_refine_ls_shift/su_mean 0.001
_refine_ls_structure_factor_coef Fsqd
_refine_ls_weighting_details 'w=1/[\s^2^(Fo^2^)+(0.0679P)^2^+0.6901P] where P=(Fo^2^+2Fc^2^)/3'
_refine_ls_weighting_scheme calc
_refine_ls_wR_factor_gt 0.1224
_refine_ls_wR_factor_ref 0.1260
_reflns_Friedel_coverage 0.901
_reflns_Friedel_fraction_full 0.998
_reflns_Friedel_fraction_max 0.998
_reflns_number_gt 3313
_reflns_number_total 3515
_reflns_threshold_expression 'I > 2\s(I)'
_publcif_datablock.id {56b90ed7-7997-4b82-80de-6359957c7730}

_cod_data_source_file d4cc05546b2.cif
_cod_data_source_block 5aa
_cod_database_code 7134046
_shelx_shelxl_version_number 2014/7
_shelx_space_group_comment
;
The symmetry employed for this shelxl refinement is uniquely defined
by the following loop, which should always be used as a source of
symmetry information in preference to the above space-group names.
They are only intended as comments.
;
_publcif_funding_html
;
;

loop_
_space_group_symop_operation_xyz
'x, y, z'
'-x, -y, z+1/2'
'-x+1/2, y+1/2, z+1/2'
'x+1/2, -y+1/2, z'

loop_
_atom_site_label
_atom_site_type_symbol
_atom_site_fract_x
_atom_site_fract_y
_atom_site_fract_z
_atom_site_U_iso_or_equiv
_atom_site_adp_type
_atom_site_occupancy
_atom_site_site_symmetry_order
_atom_site_calc_flag
_atom_site_refinement_flags_posn
_atom_site_refinement_flags_adp
_atom_site_refinement_flags_occupancy
_atom_site_disorder_assembly
_atom_site_disorder_group
C1 C 0.8837(3) 0.5011(2) 0.6182(3) 0.0303(7) Uani 1 1 d . . . . .
H1 H 0.9779 0.5122 0.5754 0.036 Uiso 1 1 calc R U . . .
H10 H 0.9103 0.4885 0.6998 0.036 Uiso 1 1 calc R U . . .
C2 C 0.7619(3) 0.44416(16) 0.4464(2) 0.0196(5) Uani 1 1 d . . . . .
C3 C 0.6477(3) 0.51531(16) 0.4397(2) 0.0204(5) Uani 1 1 d . . . . .
H14 H 0.6255 0.5256 0.3557 0.024 Uiso 1 1 calc R U . . .
C4 C 0.4964(3) 0.49331(15) 0.5012(2) 0.0183(5) Uani 1 1 d . . . . .
H15 H 0.5165 0.4857 0.5862 0.022 Uiso 1 1 calc R U . . .
C5 C 0.3803(3) 0.56174(16) 0.4870(3) 0.0222(6) Uani 1 1 d . . . . .
C6 C 0.3210(4) 0.60182(19) 0.5849(3) 0.0284(7) Uani 1 1 d . . . . .
H19 H 0.3549 0.5882 0.6607 0.034 Uiso 1 1 calc R U . . .
C7 C 0.2101(4) 0.6630(2) 0.5707(4) 0.0375(8) Uani 1 1 d . . . . .
H18 H 0.1701 0.6892 0.6370 0.045 Uiso 1 1 calc R U . . .
C8 C 0.1604(4) 0.68409(19) 0.4589(4) 0.0396(8) Uani 1 1 d . . . . .
H2 H 0.0860 0.7242 0.4497 0.047 Uiso 1 1 calc R U . . .
C9 C 0.4466(4) 0.28290(18) 0.6256(3) 0.0291(6) Uani 1 1 d . . . . .
H3 H 0.4767 0.2635 0.7036 0.035 Uiso 1 1 calc R U . . .
H26 H 0.4030 0.2374 0.5823 0.035 Uiso 1 1 calc R U . . .
C10 C 0.3269(4) 0.3492(2) 0.6390(3) 0.0322(7) Uani 1 1 d . . . . .
H4 H 0.3658 0.3918 0.6904 0.039 Uiso 1 1 calc R U . . .
H25 H 0.2355 0.3267 0.6754 0.039 Uiso 1 1 calc R U . . .
C11 C 0.2867(3) 0.38495(18) 0.5177(3) 0.0271(6) Uani 1 1 d . . . . .
H24 H 0.2179 0.4307 0.5281 0.033 Uiso 1 1 calc R U . . .
H5 H 0.2342 0.3441 0.4706 0.033 Uiso 1 1 calc R U . . .
C12 C 0.4316(3) 0.41349(15) 0.4510(3) 0.0197(5) Uani 1 1 d . . . . .
H6 H 0.4019 0.4240 0.3684 0.024 Uiso 1 1 calc R U . . .
C13 C 0.5505(3) 0.34426(15) 0.4493(3) 0.0191(5) Uani 1 1 d . . . . .
C14 C 0.5038(3) 0.27769(16) 0.3618(3) 0.0244(6) Uani 1 1 d . . . . .
H9 H 0.5848 0.2384 0.3555 0.037 Uiso 1 1 calc R U . . .
H7 H 0.4849 0.3015 0.2853 0.037 Uiso 1 1 calc R U . . .
H8 H 0.4125 0.2514 0.3897 0.037 Uiso 1 1 calc R U . . .
C15 C 0.7836(4) 0.5763(2) 0.6160(3) 0.0328(7) Uani 1 1 d . . . . .
H11 H 0.8425 0.6229 0.6424 0.039 Uiso 1 1 calc R U . . .
H12 H 0.6985 0.5691 0.6703 0.039 Uiso 1 1 calc R U . . .
C16 C 0.7222(3) 0.59219(17) 0.4910(3) 0.0269(6) Uani 1 1 d . . . . .
H20 H 0.8055 0.6093 0.4398 0.032 Uiso 1 1 calc R U . . .
H13 H 0.6473 0.6358 0.4938 0.032 Uiso 1 1 calc R U . . .
C17 C 0.3305(4) 0.58524(18) 0.3744(3) 0.0275(6) Uani 1 1 d . . . . .
H16 H 0.3713 0.5600 0.3076 0.033 Uiso 1 1 calc R U . . .
C18 C 0.2209(4) 0.64587(18) 0.3605(4) 0.0369(8) Uani 1 1 d . . . . .
H17 H 0.1883 0.6606 0.2848 0.044 Uiso 1 1 calc R U . . .
C19 C 0.8991(3) 0.45551(18) 0.3647(3) 0.0271(6) Uani 1 1 d . . . . .
H21 H 0.9664 0.4096 0.3720 0.041 Uiso 1 1 calc R U . . .
H23 H 0.9530 0.5042 0.3865 0.041 Uiso 1 1 calc R U . . .
H22 H 0.8645 0.4599 0.2840 0.041 Uiso 1 1 calc R U . . .
O1 O 0.8094(2) 0.43187(12) 0.56583(18) 0.0242(4) Uani 1 1 d . . . . .
O2 O 0.6959(2) 0.37047(11) 0.40622(18) 0.0210(4) Uani 1 1 d . . . . .
O3 O 0.5791(2) 0.31240(12) 0.56369(18) 0.0247(4) Uani 1 1 d . . . . .

loop_
_atom_site_aniso_label
_atom_site_aniso_U_11
_atom_site_aniso_U_22
_atom_site_aniso_U_33
_atom_site_aniso_U_23
_atom_site_aniso_U_13
_atom_site_aniso_U_12
C1 0.0247(14) 0.0379(16) 0.0282(14) 0.0002(13) -0.0041(12) -0.0118(13)
C2 0.0164(11) 0.0197(12) 0.0226(12) 0.0026(10) 0.0002(10) -0.0037(9)
C3 0.0209(12) 0.0179(11) 0.0223(12) 0.0025(10) -0.0013(11) -0.0020(10)
C4 0.0163(11) 0.0173(11) 0.0214(11) 0.0003(10) -0.0027(10) -0.0009(10)
C5 0.0188(12) 0.0164(11) 0.0315(15) -0.0007(11) -0.0022(11) -0.0020(10)
C6 0.0254(14) 0.0243(14) 0.0355(16) -0.0059(12) 0.0010(12) -0.0019(11)
C7 0.0270(15) 0.0268(15) 0.059(2) -0.0134(16) 0.0062(15) 0.0001(12)
C8 0.0279(16) 0.0187(14) 0.072(2) -0.0041(15) -0.0079(16) 0.0047(12)
C9 0.0272(15) 0.0287(14) 0.0314(15) 0.0065(13) 0.0012(12) -0.0103(12)
C10 0.0291(15) 0.0342(16) 0.0333(16) -0.0046(13) 0.0103(13) -0.0147(13)
C11 0.0144(12) 0.0232(13) 0.0437(18) -0.0080(12) 0.0010(11) -0.0042(10)
C12 0.0173(12) 0.0180(12) 0.0237(12) -0.0009(10) -0.0041(11) -0.0005(9)
C13 0.0158(12) 0.0186(12) 0.0228(12) 0.0015(10) -0.0016(10) -0.0020(9)
C14 0.0220(13) 0.0191(12) 0.0321(13) -0.0028(11) -0.0021(12) -0.0003(10)
C15 0.0287(15) 0.0331(16) 0.0366(16) -0.0123(13) 0.0041(13) -0.0122(13)
C16 0.0230(13) 0.0163(12) 0.0413(16) -0.0007(12) 0.0029(13) -0.0034(11)
C17 0.0281(15) 0.0210(12) 0.0334(16) -0.0007(12) -0.0052(12) 0.0014(11)
C18 0.0351(17) 0.0229(14) 0.053(2) 0.0036(15) -0.0138(16) 0.0021(13)
C19 0.0222(13) 0.0271(13) 0.0321(14) -0.0008(13) 0.0062(12) -0.0049(11)
O1 0.0197(9) 0.0251(10) 0.0279(10) 0.0054(8) -0.0060(8) -0.0064(8)
O2 0.0171(9) 0.0184(9) 0.0275(9) -0.0006(7) 0.0028(7) -0.0015(7)
O3 0.0199(9) 0.0252(9) 0.0289(11) 0.0088(8) -0.0035(8) -0.0064(8)

loop_
_atom_type_symbol
_atom_type_description
_atom_type_scat_dispersion_real
_atom_type_scat_dispersion_imag
_atom_type_scat_source
C C 0.0033 0.0016 'International Tables Vol C Tables 4.2.6.8 and 6.1.1.4'
H H 0.0000 0.0000 'International Tables Vol C Tables 4.2.6.8 and 6.1.1.4'
O O 0.0106 0.0060 'International Tables Vol C Tables 4.2.6.8 and 6.1.1.4'

loop_
_geom_angle_atom_site_label_1
_geom_angle_atom_site_label_2
_geom_angle_atom_site_label_3
_geom_angle
_geom_angle_site_symmetry_1
_geom_angle_site_symmetry_3
_geom_angle_publ_flag
O1 C1 C15 112.2(2) . . ?
O1 C1 H1 109.2 . . ?
C15 C1 H1 109.2 . . ?
O1 C1 H10 109.2 . . ?
C15 C1 H10 109.2 . . ?
H1 C1 H10 107.9 . . ?
O2 C2 O1 107.4(2) . . ?
O2 C2 C19 103.4(2) . . ?
O1 C2 C19 111.1(2) . . ?
O2 C2 C3 111.7(2) . . ?
O1 C2 C3 110.1(2) . . ?
C19 C2 C3 112.8(2) . . ?
C16 C3 C4 112.9(2) . . ?
C16 C3 C2 109.4(2) . . ?
C4 C3 C2 110.9(2) . . ?
C16 C3 H14 107.8 . . ?
C4 C3 H14 107.8 . . ?
C2 C3 H14 107.8 . . ?
C5 C4 C12 110.2(2) . . ?
C5 C4 C3 110.6(2) . . ?
C12 C4 C3 110.6(2) . . ?
C5 C4 H15 108.4 . . ?
C12 C4 H15 108.4 . . ?
C3 C4 H15 108.4 . . ?
C6 C5 C17 118.4(3) . . ?
C6 C5 C4 121.1(3) . . ?
C17 C5 C4 120.5(3) . . ?
C5 C6 C7 120.5(3) . . ?
C5 C6 H19 119.8 . . ?
C7 C6 H19 119.8 . . ?
C8 C7 C6 120.1(3) . . ?
C8 C7 H18 119.9 . . ?
C6 C7 H18 119.9 . . ?
C7 C8 C18 120.0(3) . . ?
C7 C8 H2 120.0 . . ?
C18 C8 H2 120.0 . . ?
O3 C9 C10 111.2(2) . . ?
O3 C9 H3 109.4 . . ?
C10 C9 H3 109.4 . . ?
O3 C9 H26 109.4 . . ?
C10 C9 H26 109.4 . . ?
H3 C9 H26 108.0 . . ?
C9 C10 C11 110.2(3) . . ?
C9 C10 H4 109.6 . . ?
C11 C10 H4 109.6 . . ?
C9 C10 H25 109.6 . . ?
C11 C10 H25 109.6 . . ?
H4 C10 H25 108.1 . . ?
C10 C11 C12 111.3(2) . . ?
C10 C11 H24 109.4 . . ?
C12 C11 H24 109.4 . . ?
C10 C11 H5 109.4 . . ?
C12 C11 H5 109.4 . . ?
H24 C11 H5 108.0 . . ?
C4 C12 C13 112.7(2) . . ?
C4 C12 C11 112.4(2) . . ?
C13 C12 C11 109.5(2) . . ?
C4 C12 H6 107.3 . . ?
C13 C12 H6 107.3 . . ?
C11 C12 H6 107.3 . . ?
O3 C13 O2 105.3(2) . . ?
O3 C13 C14 111.7(2) . . ?
O2 C13 C14 103.5(2) . . ?
O3 C13 C12 112.5(2) . . ?
O2 C13 C12 112.4(2) . . ?
C14 C13 C12 110.9(2) . . ?
C13 C14 H9 109.5 . . ?
C13 C14 H7 109.5 . . ?
H9 C14 H7 109.5 . . ?
C13 C14 H8 109.5 . . ?
H9 C14 H8 109.5 . . ?
H7 C14 H8 109.5 . . ?
C1 C15 C16 111.0(3) . . ?
C1 C15 H11 109.4 . . ?
C16 C15 H11 109.4 . . ?
C1 C15 H12 109.4 . . ?
C16 C15 H12 109.4 . . ?
H11 C15 H12 108.0 . . ?
C15 C16 C3 110.8(2) . . ?
C15 C16 H20 109.5 . . ?
C3 C16 H20 109.5 . . ?
C15 C16 H13 109.5 . . ?
C3 C16 H13 109.5 . . ?
H20 C16 H13 108.1 . . ?
C18 C17 C5 121.0(3) . . ?
C18 C17 H16 119.5 . . ?
C5 C17 H16 119.5 . . ?
C8 C18 C17 120.0(3) . . ?
C8 C18 H17 120.0 . . ?
C17 C18 H17 120.0 . . ?
C2 C19 H21 109.5 . . ?
C2 C19 H23 109.5 . . ?
H21 C19 H23 109.5 . . ?
C2 C19 H22 109.5 . . ?
H21 C19 H22 109.5 . . ?
H23 C19 H22 109.5 . . ?
C2 O1 C1 114.1(2) . . ?
C2 O2 C13 120.8(2) . . ?
C13 O3 C9 115.2(2) . . ?

loop_
_geom_bond_atom_site_label_1
_geom_bond_atom_site_label_2
_geom_bond_distance
_geom_bond_site_symmetry_2
_geom_bond_publ_flag
C1 O1 1.436(4) . ?
C1 C15 1.513(5) . ?
C1 H1 0.9700 . ?
C1 H10 0.9700 . ?
C2 O2 1.414(3) . ?
C2 O1 1.422(3) . ?
C2 C19 1.522(4) . ?
C2 C3 1.538(4) . ?
C3 C16 1.533(4) . ?
C3 C4 1.535(4) . ?
C3 H14 0.9800 . ?
C4 C5 1.522(4) . ?
C4 C12 1.536(3) . ?
C4 H15 0.9800 . ?
C5 C6 1.384(4) . ?
C5 C17 1.394(4) . ?
C6 C7 1.404(5) . ?
C6 H19 0.9300 . ?
C7 C8 1.376(6) . ?
C7 H18 0.9300 . ?
C8 C18 1.378(6) . ?
C8 H2 0.9300 . ?
C9 O3 1.435(3) . ?
C9 C10 1.517(5) . ?
C9 H3 0.9700 . ?
C9 H26 0.9700 . ?
C10 C11 1.528(5) . ?
C10 H4 0.9700 . ?
C10 H25 0.9700 . ?
C11 C12 1.544(4) . ?
C11 H24 0.9700 . ?
C11 H5 0.9700 . ?
C12 C13 1.539(3) . ?
C12 H6 0.9800 . ?
C13 O3 1.412(3) . ?
C13 O2 1.426(3) . ?
C13 C14 1.527(4) . ?
C14 H9 0.9600 . ?
C14 H7 0.9600 . ?
C14 H8 0.9600 . ?
C15 C16 1.528(5) . ?
C15 H11 0.9700 . ?
C15 H12 0.9700 . ?
C16 H20 0.9700 . ?
C16 H13 0.9700 . ?
C17 C18 1.390(4) . ?
C17 H16 0.9300 . ?
C18 H17 0.9300 . ?
C19 H21 0.9600 . ?
C19 H23 0.9600 . ?
C19 H22 0.9600 . ?

loop_
_geom_torsion_atom_site_label_1
_geom_torsion_atom_site_label_2
_geom_torsion_atom_site_label_3
_geom_torsion_atom_site_label_4
_geom_torsion
_geom_torsion_site_symmetry_1
_geom_torsion_site_symmetry_2
_geom_torsion_site_symmetry_3
_geom_torsion_site_symmetry_4
_geom_torsion_publ_flag
O2 C2 C3 C16 176.7(2) . . . . ?
O1 C2 C3 C16 57.4(3) . . . . ?
C19 C2 C3 C16 -67.2(3) . . . . ?
O2 C2 C3 C4 51.5(3) . . . . ?
O1 C2 C3 C4 -67.8(3) . . . . ?
C19 C2 C3 C4 167.6(2) . . . . ?
C16 C3 C4 C5 60.6(3) . . . . ?
C2 C3 C4 C5 -176.1(2) . . . . ?
C16 C3 C4 C12 -176.9(2) . . . . ?
C2 C3 C4 C12 -53.7(3) . . . . ?
C12 C4 C5 C6 118.5(3) . . . . ?
C3 C4 C5 C6 -118.9(3) . . . . ?
C12 C4 C5 C17 -61.2(3) . . . . ?
C3 C4 C5 C17 61.4(3) . . . . ?
C17 C5 C6 C7 1.9(4) . . . . ?
C4 C5 C6 C7 -177.8(3) . . . . ?
C5 C6 C7 C8 -0.6(5) . . . . ?
C6 C7 C8 C18 -0.7(5) . . . . ?
O3 C9 C10 C11 54.8(3) . . . . ?
C9 C10 C11 C12 -53.4(3) . . . . ?
C5 C4 C12 C13 173.3(2) . . . . ?
C3 C4 C12 C13 50.6(3) . . . . ?
C5 C4 C12 C11 -62.3(3) . . . . ?
C3 C4 C12 C11 175.0(2) . . . . ?
C10 C11 C12 C4 -74.9(3) . . . . ?
C10 C11 C12 C13 51.3(3) . . . . ?
C4 C12 C13 O3 74.2(3) . . . . ?
C11 C12 C13 O3 -51.8(3) . . . . ?
C4 C12 C13 O2 -44.5(3) . . . . ?
C11 C12 C13 O2 -170.5(2) . . . . ?
C4 C12 C13 C14 -159.9(2) . . . . ?
C11 C12 C13 C14 74.1(3) . . . . ?
O1 C1 C15 C16 -51.7(3) . . . . ?
C1 C15 C16 C3 51.2(3) . . . . ?
C4 C3 C16 C15 70.2(3) . . . . ?
C2 C3 C16 C15 -53.9(3) . . . . ?
C6 C5 C17 C18 -1.8(4) . . . . ?
C4 C5 C17 C18 177.9(3) . . . . ?
C7 C8 C18 C17 0.9(5) . . . . ?
C5 C17 C18 C8 0.4(5) . . . . ?
O2 C2 O1 C1 178.1(2) . . . . ?
C19 C2 O1 C1 65.6(3) . . . . ?
C3 C2 O1 C1 -60.0(3) . . . . ?
C15 C1 O1 C2 57.5(3) . . . . ?
O1 C2 O2 C13 71.6(3) . . . . ?
C19 C2 O2 C13 -170.9(2) . . . . ?
C3 C2 O2 C13 -49.2(3) . . . . ?
O3 C13 O2 C2 -77.3(3) . . . . ?
C14 C13 O2 C2 165.3(2) . . . . ?
C12 C13 O2 C2 45.5(3) . . . . ?
O2 C13 O3 C9 179.2(2) . . . . ?
C14 C13 O3 C9 -69.0(3) . . . . ?
C12 C13 O3 C9 56.4(3) . . . . ?
C10 C9 O3 C13 -57.7(3) . . . . ?

loop_
_publcif_info_exptl_table_extra_item
sin_theta_over_lambda_max

loop_
_publcif_info_exptl_table_header_item
?
